data_2238944
loop_
_publ_author_name
'Gjikaj, Mimoza'
'Pook, Niels-Patrick'
'Qarri, Flora'

_publ_section_title
;
 \m-Hexathiometadiphosphato-bis[(1,4,7,10,13,16-hexaoxacyclooctadecane-\k^6^<i>O</i>)rubidium]
 acetonitrile disolvate
;
_journal_coeditor_code WM2785
_journal_issue 12
_journal_name_full 'Acta Crystallographica Section E'
_journal_page_first m689
_journal_paper_doi 10.1107/S1600536813032121
_journal_volume 69
_journal_year 2013
_chemical_formula_iupac '[Rb2 (P2 S6) (C12 H24 O6)2], 2C2 H3 N'
_chemical_formula_moiety 'C24 H48 O12 P2 Rb2 S6, 2(C2 H3 N)'
_chemical_formula_sum 'C28 H54 N2 O12 P2 Rb2 S6'
_chemical_formula_weight 1035.98
_chemical_name_systematic
'\m-Hexathiometadiphosphato-bis[(1,4,7,10,13,16-hexaoxacyclooctadecane-\k^6^<i>O</i>)rubidium] acetonitrile disolvate'
_space_group_IT_number 14
_symmetry_cell_setting monoclinic
_symmetry_space_group_name_Hall '-P 2ybc'
_symmetry_space_group_name_H-M 'P 1 21/c 1'
_atom_sites_solution_hydrogens geom
_atom_sites_solution_primary direct
_atom_sites_solution_secondary difmap
_audit_creation_method SHELXL-97
_cell_angle_alpha 90.00
_cell_angle_beta 95.520(9)
_cell_angle_gamma 90.00
_cell_formula_units_Z 2
_cell_length_a 8.2261(9)
_cell_length_b 17.1054(15)
_cell_length_c 16.5895(18)
_cell_measurement_reflns_used 41621
_cell_measurement_temperature 223(2)
_cell_measurement_theta_max 25.68
_cell_measurement_theta_min 2.38
_cell_volume 2323.5(4)
_computing_cell_refinement 'X-AREA (Stoe & Cie, 2002)'
_computing_data_collection 'X-AREA (Stoe & Cie, 2002)'
_computing_data_reduction 'X-AREA (Stoe & Cie, 2002)'
_computing_molecular_graphics 'ORTEP-3 for Windows (Farrugia, 2012)'
_computing_publication_material
;
SHELXL97 (Sheldrick, 2008), PLATON (Spek, 2009) and publCIF
(Westrip, 2010)
;
_computing_structure_refinement 'SHELXL97 (Sheldrick, 2008)'
_computing_structure_solution 'SHELXS97 (Sheldrick, 2008)'
_diffrn_ambient_temperature 223(2)
_diffrn_measured_fraction_theta_full 1.000
_diffrn_measured_fraction_theta_max 1.000
_diffrn_measurement_device_type 'Stoe IPDSII'
_diffrn_measurement_method \w-scans
_diffrn_radiation_monochromator graphite
_diffrn_radiation_source 'fine-focus sealed tube'
_diffrn_radiation_type MoK\a
_diffrn_radiation_wavelength 0.71073
_diffrn_reflns_av_R_equivalents 0.0923
_diffrn_reflns_av_sigmaI/netI 0.0526
_diffrn_reflns_limit_h_max 9
_diffrn_reflns_limit_h_min -10
_diffrn_reflns_limit_k_max 20
_diffrn_reflns_limit_k_min -20
_diffrn_reflns_limit_l_max 20
_diffrn_reflns_limit_l_min -20
_diffrn_reflns_number 26056
_diffrn_reflns_theta_full 25.68
_diffrn_reflns_theta_max 25.68
_diffrn_reflns_theta_min 2.38
_exptl_absorpt_coefficient_mu 2.496
_exptl_absorpt_correction_T_max 0.577
_exptl_absorpt_correction_T_min 0.490
_exptl_absorpt_correction_type numerical
_exptl_absorpt_process_details '(<i>X-SHAPE</i> and <i>X-RED</i>; Stoe & Cie, 1999, 2001)'
_exptl_crystal_colour yellow
_exptl_crystal_density_diffrn 1.481
_exptl_crystal_density_method 'not measured'
_exptl_crystal_description block
_exptl_crystal_F_000 1064
_exptl_crystal_size_max 0.29
_exptl_crystal_size_mid 0.26
_exptl_crystal_size_min 0.22
_refine_diff_density_max 0.496
_refine_diff_density_min -0.283
_refine_ls_extinction_method none
_refine_ls_goodness_of_fit_ref 1.148
_refine_ls_hydrogen_treatment refall
_refine_ls_matrix_type full
_refine_ls_number_parameters 343
_refine_ls_number_reflns 4400
_refine_ls_number_restraints 0
_refine_ls_restrained_S_all 1.148
_refine_ls_R_factor_all 0.0693
_refine_ls_R_factor_gt 0.0469
_refine_ls_shift/su_max 0.000
_refine_ls_shift/su_mean 0.000
_refine_ls_structure_factor_coef Fsqd
_refine_ls_weighting_details 'calc w=1/[\s^2^(Fo^2^)+(0.0188P)^2^+1.1961P] where P=(Fo^2^+2Fc^2^)/3'
_refine_ls_weighting_scheme calc
_refine_ls_wR_factor_gt 0.0696
_refine_ls_wR_factor_ref 0.0742
_reflns_number_gt 3450
_reflns_number_total 4400
_reflns_threshold_expression I>2sigma(I)
_cod_data_source_file wm2785.cif
_cod_data_source_block I
_cod_original_sg_symbol_Hall '-P 2yn'
_cod_original_sg_symbol_H-M 'P 21/c'
_cod_database_code 2238944

loop_
_symmetry_equiv_pos_as_xyz
'x, y, z'
'-x, y+1/2, -z+1/2'
'-x, -y, -z'
'x, -y-1/2, z-1/2'

loop_
_atom_site_type_symbol
_atom_site_label
_atom_site_fract_x
_atom_site_fract_y
_atom_site_fract_z
_atom_site_U_iso_or_equiv
_atom_site_adp_type
_atom_site_calc_flag
_atom_site_occupancy
_atom_site_symmetry_multiplicity
Rb Rb 0.01688(5) 0.43425(2) -0.19589(2) 0.03401(10) Uani d 1 1
S S1 0.01382(16) 0.35946(6) -0.38945(6) 0.0451(3) Uani d 1 1
S S2 -0.20728(13) 0.51995(6) -0.36048(6) 0.0374(2) Uani d 1 1
S S3 0.14602(13) 0.53670(6) -0.44812(5) 0.0348(2) Uani d 1 1
P P -0.05739(12) 0.46416(5) -0.42619(5) 0.0290(2) Uani d 1 1
O O1 0.2674(4) 0.54136(15) -0.23640(16) 0.0410(6) Uani d 1 1
O O2 0.0200(4) 0.60293(16) -0.14890(16) 0.0415(7) Uani d 1 1
O O3 -0.2169(4) 0.50147(15) -0.09188(15) 0.0406(6) Uani d 1 1
O O4 -0.1161(3) 0.34506(15) -0.06497(16) 0.0394(6) Uani d 1 1
O O5 0.1325(4) 0.27789(15) -0.14684(15) 0.0412(7) Uani d 1 1
O O6 0.3663(4) 0.38439(16) -0.19993(16) 0.0416(7) Uani d 1 1
C C1 0.2628(7) 0.6212(3) -0.2123(3) 0.0509(12) Uani d 1 1
C C2 0.0893(7) 0.6461(3) -0.2104(3) 0.0482(11) Uani d 1 1
C C3 -0.1428(7) 0.6269(3) -0.1389(3) 0.0499(11) Uani d 1 1
C C4 -0.2044(7) 0.5824(3) -0.0707(3) 0.0479(11) Uani d 1 1
C C5 -0.2661(7) 0.4551(3) -0.0274(3) 0.0525(12) Uani d 1 1
C C6 -0.2744(6) 0.3710(3) -0.0527(3) 0.0540(12) Uani d 1 1
C C7 -0.1060(6) 0.2626(2) -0.0796(3) 0.0473(11) Uani d 1 1
C C8 0.0674(6) 0.2404(2) -0.0800(3) 0.0435(10) Uani d 1 1
C C9 0.3003(6) 0.2593(3) -0.1507(3) 0.0457(10) Uani d 1 1
C C10 0.3625(7) 0.3033(3) -0.2188(3) 0.0476(11) Uani d 1 1
C C11 0.4266(6) 0.4296(3) -0.2630(3) 0.0499(11) Uani d 1 1
C C12 0.4300(6) 0.5138(3) -0.2389(3) 0.0513(11) Uani d 1 1
N N13 -0.5159(6) 0.2422(3) -0.4116(3) 0.0750(13) Uani d 1 1
C C14 -0.5164(6) 0.3022(3) -0.4407(3) 0.0478(10) Uani d 1 1
C C15 -0.5201(8) 0.3788(3) -0.4778(4) 0.0580(13) Uani d 1 1
H H1A 0.324(6) 0.633(3) -0.160(3) 0.054(13) Uiso d 1 1
H H1B 0.323(7) 0.652(3) -0.252(3) 0.073(16) Uiso d 1 1
H H2A 0.026(5) 0.639(2) -0.261(3) 0.044(12) Uiso d 1 1
H H2B 0.098(6) 0.702(3) -0.197(3) 0.062(14) Uiso d 1 1
H H3A -0.146(6) 0.683(3) -0.125(3) 0.065(14) Uiso d 1 1
H H3B -0.212(6) 0.618(2) -0.192(3) 0.050(13) Uiso d 1 1
H H4A -0.303(6) 0.603(3) -0.056(3) 0.054(13) Uiso d 1 1
H H4B -0.129(6) 0.590(3) -0.018(3) 0.056(13) Uiso d 1 1
H H5A -0.373(7) 0.473(3) -0.016(3) 0.077(17) Uiso d 1 1
H H5B -0.179(6) 0.463(2) 0.019(3) 0.052(13) Uiso d 1 1
H H6A -0.308(5) 0.342(2) -0.008(3) 0.047(12) Uiso d 1 1
H H6B -0.341(6) 0.367(3) -0.106(3) 0.062(15) Uiso d 1 1
H H7A -0.143(5) 0.237(2) -0.036(2) 0.041(11) Uiso d 1 1
H H7B -0.179(7) 0.253(3) -0.132(3) 0.077(17) Uiso d 1 1
H H8A 0.078(5) 0.189(3) -0.083(2) 0.041(11) Uiso d 1 1
H H8B 0.137(5) 0.259(2) -0.027(3) 0.050(12) Uiso d 1 1
H H9A 0.319(6) 0.204(3) -0.158(3) 0.056(13) Uiso d 1 1
H H9B 0.364(5) 0.271(2) -0.097(3) 0.046(12) Uiso d 1 1
H H10A 0.300(6) 0.296(3) -0.267(3) 0.050(13) Uiso d 1 1
H H10B 0.470(6) 0.287(3) -0.229(3) 0.054(13) Uiso d 1 1
H H11A 0.537(6) 0.413(3) -0.269(3) 0.054(13) Uiso d 1 1
H H11B 0.353(6) 0.420(3) -0.314(3) 0.061(14) Uiso d 1 1
H H12A 0.485(6) 0.520(3) -0.186(3) 0.052(13) Uiso d 1 1
H H12B 0.480(6) 0.543(2) -0.282(3) 0.051(13) Uiso d 1 1
H H15A -0.451(8) 0.411(4) -0.446(4) 0.09(2) Uiso d 1 1
H H15B -0.493(7) 0.374(3) -0.531(4) 0.083(18) Uiso d 1 1
H H15C -0.630(9) 0.396(4) -0.485(4) 0.11(3) Uiso d 1 1

loop_
_atom_site_aniso_label
_atom_site_aniso_U_11
_atom_site_aniso_U_22
_atom_site_aniso_U_33
_atom_site_aniso_U_12
_atom_site_aniso_U_13
_atom_site_aniso_U_23
Rb 0.0386(2) 0.03336(18) 0.03045(17) -0.00168(18) 0.00526(13) 0.00247(16)
S1 0.0684(8) 0.0288(5) 0.0373(5) 0.0062(5) 0.0010(5) 0.0021(4)
S2 0.0354(6) 0.0432(5) 0.0349(5) 0.0033(4) 0.0099(4) -0.0027(4)
S3 0.0333(5) 0.0429(5) 0.0282(4) -0.0058(4) 0.0022(4) 0.0005(4)
P 0.0323(6) 0.0286(4) 0.0263(4) 0.0002(4) 0.0043(4) 0.0010(4)
O1 0.0347(16) 0.0398(15) 0.0487(15) -0.0043(12) 0.0055(12) 0.0030(12)
O2 0.0426(18) 0.0380(15) 0.0440(15) 0.0020(13) 0.0046(13) 0.0031(12)
O3 0.0415(17) 0.0390(15) 0.0412(15) 0.0022(13) 0.0036(12) 0.0018(12)
O4 0.0361(17) 0.0375(15) 0.0453(15) -0.0053(12) 0.0072(12) 0.0027(12)
O5 0.0460(18) 0.0349(14) 0.0427(15) 0.0005(13) 0.0048(13) 0.0079(11)
O6 0.0401(17) 0.0418(15) 0.0433(15) -0.0003(13) 0.0063(13) 0.0048(12)
C1 0.058(3) 0.038(2) 0.058(3) -0.017(2) 0.013(2) -0.002(2)
C2 0.063(3) 0.034(2) 0.048(3) -0.003(2) 0.008(2) 0.0046(19)
C3 0.056(3) 0.034(2) 0.059(3) 0.005(2) 0.003(2) -0.001(2)
C4 0.045(3) 0.047(3) 0.053(3) 0.005(2) 0.008(2) -0.0113(19)
C5 0.045(3) 0.059(3) 0.057(3) 0.011(2) 0.023(2) 0.011(2)
C6 0.036(3) 0.060(3) 0.068(3) -0.004(2) 0.016(2) 0.019(3)
C7 0.059(3) 0.033(2) 0.050(3) -0.010(2) 0.007(2) 0.0054(19)
C8 0.058(3) 0.027(2) 0.046(2) -0.002(2) 0.009(2) 0.0046(17)
C9 0.047(3) 0.040(2) 0.050(3) 0.011(2) 0.002(2) 0.0071(19)
C10 0.052(3) 0.042(2) 0.050(3) 0.010(2) 0.009(2) -0.0009(19)
C11 0.037(3) 0.057(3) 0.057(3) 0.004(2) 0.014(2) 0.015(2)
C12 0.035(3) 0.056(3) 0.064(3) -0.008(2) 0.009(2) 0.014(2)
N13 0.086(4) 0.058(3) 0.081(3) 0.012(3) 0.011(3) 0.009(2)
C14 0.043(3) 0.054(3) 0.046(2) 0.006(2) 0.003(2) -0.008(2)
C15 0.065(4) 0.050(3) 0.058(3) -0.010(3) -0.002(3) 0.003(2)

loop_
_atom_type_symbol
_atom_type_description
_atom_type_scat_dispersion_real
_atom_type_scat_dispersion_imag
_atom_type_scat_source
C C 0.0033 0.0016 'International Tables Vol C Tables 4.2.6.8 and 6.1.1.4'
H H 0.0000 0.0000 'International Tables Vol C Tables 4.2.6.8 and 6.1.1.4'
N N 0.0061 0.0033 'International Tables Vol C Tables 4.2.6.8 and 6.1.1.4'
O O 0.0106 0.0060 'International Tables Vol C Tables 4.2.6.8 and 6.1.1.4'
P P 0.1023 0.0942 'International Tables Vol C Tables 4.2.6.8 and 6.1.1.4'
Rb Rb -0.9393 2.9676 'International Tables Vol C Tables 4.2.6.8 and 6.1.1.4'
S S 0.1246 0.1234 'International Tables Vol C Tables 4.2.6.8 and 6.1.1.4'

loop_
_geom_angle_atom_site_label_1
_geom_angle_atom_site_label_2
_geom_angle_atom_site_label_3
_geom_angle_site_symmetry_1
_geom_angle_site_symmetry_3
_geom_angle
O1 Rb O5 . . 115.13(8)
O1 Rb O3 . . 114.25(8)
O5 Rb O3 . . 114.06(7)
O1 Rb O4 . . 145.48(8)
O5 Rb O4 . . 57.07(8)
O3 Rb O4 . . 57.31(7)
O1 Rb O2 . . 57.26(8)
O5 Rb O2 . . 144.60(8)
O3 Rb O2 . . 57.22(8)
O4 Rb O2 . . 107.56(7)
O1 Rb O6 . . 57.92(8)
O5 Rb O6 . . 57.38(8)
O3 Rb O6 . . 143.65(8)
O4 Rb O6 . . 107.03(7)
O2 Rb O6 . . 107.20(8)
O1 Rb S1 . . 87.72(6)
O5 Rb S1 . . 83.87(5)
O3 Rb S1 . . 138.08(6)
O4 Rb S1 . . 121.53(6)
O2 Rb S1 . . 126.82(5)
O6 Rb S1 . . 78.21(6)
O1 Rb S2 . . 83.44(6)
O5 Rb S2 . . 137.62(6)
O3 Rb S2 . . 88.20(6)
O4 Rb S2 . . 126.26(6)
O2 Rb S2 . . 77.75(6)
O6 Rb S2 . . 122.65(5)
S1 Rb S2 . . 57.93(3)
P S1 Rb . . 85.75(4)
P S2 Rb . . 85.25(4)
P S3 P 3_564 . 87.88(5)
S1 P S2 . . 117.02(6)
S1 P S3 . 3_564 111.07(6)
S2 P S3 . 3_564 111.69(6)
S1 P S3 . . 111.50(7)
S2 P S3 . . 110.75(6)
S3 P S3 3_564 . 92.12(5)
S1 P Rb . . 63.64(4)
S2 P Rb . . 64.06(4)
S3 P Rb 3_564 . 166.70(5)
S3 P Rb . . 101.17(4)
C12 O1 C1 . . 112.1(4)
C12 O1 Rb . . 119.4(2)
C1 O1 Rb . . 120.3(3)
C2 O2 C3 . . 112.3(3)
C2 O2 Rb . . 108.0(2)
C3 O2 Rb . . 108.9(2)
C5 O3 C4 . . 112.0(3)
C5 O3 Rb . . 118.3(2)
C4 O3 Rb . . 119.2(2)
C6 O4 C7 . . 113.8(3)
C6 O4 Rb . . 110.9(2)
C7 O4 Rb . . 110.6(2)
C9 O5 C8 . . 111.9(3)
C9 O5 Rb . . 118.8(2)
C8 O5 Rb . . 119.3(2)
C10 O6 C11 . . 111.6(3)
C10 O6 Rb . . 106.3(3)
C11 O6 Rb . . 105.3(2)
O1 C1 C2 . . 109.4(4)
O1 C1 H1A . . 115(3)
C2 C1 H1A . . 109(3)
O1 C1 H1B . . 107(3)
C2 C1 H1B . . 113(3)
H1A C1 H1B . . 103(4)
O2 C2 C1 . . 108.5(4)
O2 C2 H2A . . 110(3)
C1 C2 H2A . . 113(3)
Rb C2 H2A . . 82(2)
O2 C2 H2B . . 112(3)
C1 C2 H2B . . 103(3)
Rb C2 H2B . . 162(3)
H2A C2 H2B . . 110(4)
O2 C3 C4 . . 109.5(4)
O2 C3 H3A . . 111(3)
C4 C3 H3A . . 108(3)
Rb C3 H3A . . 160(3)
O2 C3 H3B . . 108(3)
C4 C3 H3B . . 113(3)
Rb C3 H3B . . 80(2)
H3A C3 H3B . . 108(4)
O3 C4 C3 . . 109.2(4)
O3 C4 H4A . . 112(3)
C3 C4 H4A . . 112(3)
O3 C4 H4B . . 111(3)
C3 C4 H4B . . 111(3)
H4A C4 H4B . . 102(4)
O3 C5 C6 . . 109.5(4)
O3 C5 H5A . . 108(3)
C6 C5 H5A . . 110(3)
O3 C5 H5B . . 105(3)
C6 C5 H5B . . 111(3)
H5A C5 H5B . . 113(4)
O4 C6 C5 . . 109.0(4)
O4 C6 H6A . . 107(3)
C5 C6 H6A . . 107(3)
Rb C6 H6A . . 155(3)
O4 C6 H6B . . 107(3)
C5 C6 H6B . . 109(3)
Rb C6 H6B . . 78(3)
H6A C6 H6B . . 118(4)
O4 C7 C8 . . 108.9(4)
O4 C7 H7A . . 108(3)
C8 C7 H7A . . 106(3)
Rb C7 H7A . . 156(3)
O4 C7 H7B . . 105(3)
C8 C7 H7B . . 116(3)
Rb C7 H7B . . 82(3)
H7A C7 H7B . . 112(4)
O5 C8 C7 . . 108.9(4)
O5 C8 H8A . . 111(3)
C7 C8 H8A . . 111(3)
O5 C8 H8B . . 108(2)
C7 C8 H8B . . 111(2)
H8A C8 H8B . . 107(3)
O5 C9 C10 . . 109.1(4)
O5 C9 H9A . . 113(3)
C10 C9 H9A . . 110(3)
O5 C9 H9B . . 110(2)
C10 C9 H9B . . 112(2)
H9A C9 H9B . . 103(4)
O6 C10 C9 . . 109.1(4)
O6 C10 H10A . . 109(3)
C9 C10 H10A . . 113(3)
Rb C10 H10A . . 78(3)
O6 C10 H10B . . 109(3)
C9 C10 H10B . . 112(3)
Rb C10 H10B . . 160(3)
H10A C10 H10B . . 105(4)
O6 C11 C12 . . 108.9(4)
O6 C11 H11A . . 108(3)
C12 C11 H11A . . 109(3)
Rb C11 H11A . . 160(3)
O6 C11 H11B . . 108(3)
C12 C11 H11B . . 112(3)
Rb C11 H11B . . 76(3)
H11A C11 H11B . . 111(4)
O1 C12 C11 . . 109.5(4)
O1 C12 H12A . . 108(3)
C11 C12 H12A . . 110(3)
O1 C12 H12B . . 108(3)
C11 C12 H12B . . 107(2)
H12A C12 H12B . . 115(4)
N13 C14 C15 . . 179.0(6)
C14 C15 H15A . . 108(4)
C14 C15 H15B . . 109(4)
H15A C15 H15B . . 114(5)
C14 C15 H15C . . 109(4)
H15A C15 H15C . . 115(6)
H15B C15 H15C . . 102(5)

loop_
_geom_bond_atom_site_label_1
_geom_bond_atom_site_label_2
_geom_bond_site_symmetry_2
_geom_bond_distance
Rb O1 . 2.885(3)
Rb O5 . 2.928(3)
Rb O3 . 2.939(3)
Rb O4 . 2.949(3)
Rb O2 . 2.988(3)
Rb O6 . 3.005(3)
Rb S1 . 3.4544(11)
Rb S2 . 3.4692(11)
S1 P . 1.9630(13)
S2 P . 1.9692(13)
S3 P 3_564 2.1418(13)
S3 P . 2.1421(14)
P S3 3_564 2.1419(13)
O1 C12 . 1.423(6)
O1 C1 . 1.424(5)
O2 C2 . 1.422(5)
O2 C3 . 1.425(6)
O3 C5 . 1.421(5)
O3 C4 . 1.430(5)
O4 C6 . 1.409(5)
O4 C7 . 1.435(5)
O5 C9 . 1.423(5)
O5 C8 . 1.428(5)
O6 C10 . 1.422(5)
O6 C11 . 1.428(5)
C1 C2 . 1.493(7)
C1 H1A . 0.98(5)
C1 H1B . 1.01(5)
C2 H2A . 0.96(4)
C2 H2B . 0.97(5)
C3 C4 . 1.491(7)
C3 H3A . 0.98(5)
C3 H3B . 1.01(5)
C4 H4A . 0.93(5)
C4 H4B . 1.02(5)
C5 C6 . 1.499(7)
C5 H5A . 0.97(6)
C5 H5B . 1.01(5)
C6 H6A . 0.96(4)
C6 H6B . 1.00(5)
C7 C8 . 1.477(7)
C7 H7A . 0.92(4)
C7 H7B . 1.02(5)
C8 H8A . 0.89(4)
C8 H8B . 1.05(4)
C9 C10 . 1.489(6)
C9 H9A . 0.97(5)
C9 H9B . 1.01(4)
C10 H10A . 0.91(5)
C10 H10B . 0.96(5)
C11 C12 . 1.495(7)
C11 H11A . 0.97(5)
C11 H11B . 1.01(5)
C12 H12A . 0.95(5)
C12 H12B . 1.00(4)
N13 C14 . 1.135(6)
C14 C15 . 1.446(7)
C15 H15A . 0.92(7)
C15 H15B . 0.93(6)
C15 H15C . 0.95(7)
